data_7122383
loop_
_publ_author_name
'Gupta, Vivek'
'Santra, Biswajit'
'Mandal, Debdeep'
'Das, Shubhajit'
'Narayanan, Ramakirushnan Suriya'
'Kalita, Pankaj'
'Rao, D. Krishna'
'Schulzke, Carola'
'Pati, Swapan K.'
'Chandrasekhar, Vadapalli'
'Jana, Anukul'

_publ_section_title
;
 Neutral and anionic phosphate-diesters as molecular templates for the
 encapsulation of a water dimer.
;
_journal_issue 84
_journal_name_full 'Chemical communications (Cambridge, England)'
_journal_page_first 11913
_journal_page_last 11916
_journal_paper_doi 10.1039/c8cc07138a
_journal_volume 54
_journal_year 2018
_chemical_formula_moiety 'C70 H63 O4 P, 2(H2 O)'
_chemical_formula_sum 'C70 H67 O6 P'
_chemical_formula_weight 1035.20
_space_group_crystal_system monoclinic
_space_group_IT_number 14
_space_group_name_Hall '-P 2yn'
_space_group_name_H-M_alt 'P 1 21/n 1'
_symmetry_space_group_name_Hall '-P 2yn'
_symmetry_space_group_name_H-M 'P 1 21/n 1'
_atom_sites_solution_hydrogens mixed
_atom_sites_solution_primary dual
_audit_creation_date 2018-07-24
_audit_creation_method
;
Olex2 1.2-alpha
(compiled 2018.05.29 svn.r3508 for OlexSys, GUI svn.r5506)
;
_audit_update_record
;
2018-07-30 deposited with the CCDC.
2018-09-26 downloaded from the CCDC.
;
_cell_angle_alpha 90
_cell_angle_beta 97.195(2)
_cell_angle_gamma 90
_cell_formula_units_Z 4
_cell_length_a 10.6501(3)
_cell_length_b 37.3357(7)
_cell_length_c 14.6867(3)
_cell_measurement_reflns_used 26641
_cell_measurement_temperature 120(2)
_cell_measurement_theta_max 28.6710
_cell_measurement_theta_min 2.7410
_cell_volume 5793.9(2)
_computing_cell_refinement 'CrysAlisPro 1.171.39.29d (Rigaku OD, 2017)'
_computing_data_collection 'CrysAlisPro 1.171.39.29d (Rigaku OD, 2017)'
_computing_data_reduction 'CrysAlisPro 1.171.39.29d (Rigaku OD, 2017)'
_computing_molecular_graphics 'Olex2 (Dolomanov et al., 2009)'
_computing_publication_material 'Olex2 (Dolomanov et al., 2009)'
_computing_structure_refinement 'ShelXL (Sheldrick, 2015)'
_computing_structure_solution 'ShelXT (Sheldrick, 2015)'
_diffrn_ambient_temperature 120.15
_diffrn_measured_fraction_theta_full 0.998
_diffrn_measured_fraction_theta_max 0.998
_diffrn_measurement_device_type 'XtaLAB AFC12 (RINC): Kappa single'
_diffrn_measurement_method '\w scans'
_diffrn_radiation_type MoK\a
_diffrn_radiation_wavelength 0.71073
_diffrn_reflns_av_R_equivalents 0.0424
_diffrn_reflns_av_unetI/netI 0.0349
_diffrn_reflns_Laue_measured_fraction_full 0.998
_diffrn_reflns_Laue_measured_fraction_max 0.998
_diffrn_reflns_limit_h_max 13
_diffrn_reflns_limit_h_min -13
_diffrn_reflns_limit_k_max 46
_diffrn_reflns_limit_k_min -46
_diffrn_reflns_limit_l_max 18
_diffrn_reflns_limit_l_min -14
_diffrn_reflns_number 61616
_diffrn_reflns_point_group_measured_fraction_full 0.998
_diffrn_reflns_point_group_measured_fraction_max 0.998
_diffrn_reflns_theta_full 26.500
_diffrn_reflns_theta_max 26.500
_diffrn_reflns_theta_min 2.519
_exptl_absorpt_coefficient_mu 0.100
_exptl_absorpt_correction_T_max 1.00000
_exptl_absorpt_correction_T_min 0.51211
_exptl_absorpt_correction_type multi-scan
_exptl_absorpt_process_details
;
CrysAlisPro 1.171.39.29d (Rigaku Oxford Diffraction, 2017)
Empirical absorption correction using spherical harmonics,
 implemented in SCALE3 ABSPACK scaling algorithm.
;
_exptl_crystal_colour colourless
_exptl_crystal_colour_primary colourless
_exptl_crystal_density_diffrn 1.187
_exptl_crystal_description block
_exptl_crystal_F_000 2200
_exptl_crystal_size_max 0.372
_exptl_crystal_size_mid 0.323
_exptl_crystal_size_min 0.204
_refine_diff_density_max 1.340
_refine_diff_density_min -0.431
_refine_diff_density_rms 0.045
_refine_ls_extinction_method none
_refine_ls_goodness_of_fit_ref 1.061
_refine_ls_hydrogen_treatment mixed
_refine_ls_matrix_type full
_refine_ls_number_parameters 711
_refine_ls_number_reflns 11997
_refine_ls_number_restraints 6
_refine_ls_restrained_S_all 1.065
_refine_ls_R_factor_all 0.0583
_refine_ls_R_factor_gt 0.0458
_refine_ls_shift/su_max 0.003
_refine_ls_shift/su_mean 0.000
_refine_ls_structure_factor_coef Fsqd
_refine_ls_weighting_details 'w=1/[\s^2^(Fo^2^)+(0.0506P)^2^+2.7644P] where P=(Fo^2^+2Fc^2^)/3'
_refine_ls_weighting_scheme calc
_refine_ls_wR_factor_gt 0.1119
_refine_ls_wR_factor_ref 0.1177
_reflns_Friedel_coverage 0.000
_reflns_number_gt 9728
_reflns_number_total 11997
_reflns_threshold_expression 'I > 2\s(I)'
_cod_data_source_file c8cc07138a2.cif
_cod_data_source_block AJ0030
_cod_depositor_comments 'Adding full bibliography for 7122383--7122386.cif.'
_cod_database_code 7122383
_shelx_shelxl_version_number 2016/4
_shelx_space_group_comment
;
The symmetry employed for this shelxl refinement is uniquely defined
by the following loop, which should always be used as a source of
symmetry information in preference to the above space-group names.
They are only intended as comments.
;
_olex2_refinement_description
;
1. Fixed Uiso
 At 1.2 times of:
  All C(H) groups
 At 1.5 times of:
  All C(H,H,H) groups, All O(H) groups, All O(H,H) groups
2. Restrained distances
 O5-H5A = O5-H5B = O6-H6A = O6-H6B
 0.96 with sigma of 0.02
 H5A-H5B = H6A-H6B
 1.52 with sigma of 0.02
3.a Ternary CH refined with riding coordinates:
 C7(H7), C8(H8), C9(H9), C42(H42), C43(H43), C44(H44)
3.b Aromatic/amide H refined with riding coordinates:
 C3(H3A), C5(H5), C11(H11), C12(H12), C13(H13), C14(H14), C15(H15), C17(H17),
 C18(H18), C19(H19), C20(H20), C21(H21), C25(H25), C26(H26), C27(H27), C28(H28),
  C29(H29), C31(H31), C32(H32), C33(H33), C34(H34), C35(H35), C38(H38),
 C40(H40), C46(H46), C47(H47), C48(H48), C49(H49), C50(H50), C52(H52), C53(H53),
  C54(H54), C55(H55), C56(H56), C60(H60), C61(H61), C62(H62), C63(H63),
 C64(H64), C66(H66), C67(H67), C68(H68), C69(H69), C70(H70)
3.c Idealised Me refined as rotating group:
 C22(H22A,H22B,H22C), C23(H23A,H23B,H23C), C57(H57A,H57B,H57C), C58(H58A,H58B,
 H58C)
3.d Idealised tetrahedral OH refined as rotating group:
 O3(H3)
;
_olex2_submission_special_instructions 'No special instructions were received'

loop_
_space_group_symop_operation_xyz
'x, y, z'
'-x+1/2, y+1/2, -z+1/2'
'-x, -y, -z'
'x-1/2, -y-1/2, z-1/2'

loop_
_atom_site_label
_atom_site_type_symbol
_atom_site_fract_x
_atom_site_fract_y
_atom_site_fract_z
_atom_site_U_iso_or_equiv
_atom_site_adp_type
_atom_site_occupancy
_atom_site_site_symmetry_order
_atom_site_calc_flag
_atom_site_refinement_flags_posn
P1 P 0.69533(4) 0.59962(2) 0.68474(3) 0.01649(10) Uani 1 1 d .
O1 O 0.59619(10) 0.58926(3) 0.75159(7) 0.0161(2) Uani 1 1 d .
O2 O 0.65267(10) 0.63969(3) 0.66823(7) 0.0177(2) Uani 1 1 d .
O3 O 0.82694(10) 0.60139(3) 0.74282(8) 0.0237(2) Uani 1 1 d .
H3 H 0.874407 0.585693 0.724502 0.035 Uiso 1 1 calc GR
O4 O 0.68856(10) 0.57696(3) 0.60271(7) 0.0217(2) Uani 1 1 d .
C1 C 0.53148(14) 0.55635(4) 0.75036(10) 0.0144(3) Uani 1 1 d .
C2 C 0.57526(14) 0.53102(4) 0.81641(10) 0.0147(3) Uani 1 1 d .
C3 C 0.50276(14) 0.50024(4) 0.82157(10) 0.0158(3) Uani 1 1 d .
H3A H 0.531085 0.482339 0.865352 0.019 Uiso 1 1 calc R
C4 C 0.38945(14) 0.49495(4) 0.76413(10) 0.0160(3) Uani 1 1 d .
C5 C 0.35248(14) 0.52062(4) 0.69754(10) 0.0168(3) Uani 1 1 d .
H5 H 0.277378 0.516804 0.656508 0.020 Uiso 1 1 calc R
C6 C 0.42250(14) 0.55188(4) 0.68911(10) 0.0150(3) Uani 1 1 d .
C7 C 0.69505(14) 0.53938(4) 0.88138(10) 0.0160(3) Uani 1 1 d .
H7 H 0.756938 0.549627 0.842558 0.019 Uiso 1 1 calc R
C8 C 0.31284(15) 0.46102(4) 0.77280(11) 0.0202(3) Uani 1 1 d .
H8 H 0.332000 0.452368 0.837483 0.024 Uiso 1 1 calc R
C9 C 0.37851(14) 0.58012(4) 0.61763(10) 0.0166(3) Uani 1 1 d .
H9 H 0.456027 0.593428 0.605158 0.020 Uiso 1 1 calc R
C10 C 0.67098(15) 0.56855(4) 0.95007(10) 0.0180(3) Uani 1 1 d .
C11 C 0.55389(15) 0.57313(4) 0.98097(11) 0.0218(3) Uani 1 1 d .
H11 H 0.485090 0.558122 0.958005 0.026 Uiso 1 1 calc R
C12 C 0.53647(17) 0.59946(5) 1.04520(12) 0.0277(4) Uani 1 1 d .
H12 H 0.456155 0.602200 1.066144 0.033 Uiso 1 1 calc R
C13 C 0.63521(18) 0.62162(4) 1.07864(12) 0.0295(4) Uani 1 1 d .
H13 H 0.623236 0.639554 1.122615 0.035 Uiso 1 1 calc R
C14 C 0.75184(18) 0.61754(4) 1.04767(12) 0.0299(4) Uani 1 1 d .
H14 H 0.820118 0.632779 1.070287 0.036 Uiso 1 1 calc R
C15 C 0.76933(16) 0.59133(4) 0.98388(11) 0.0239(3) Uani 1 1 d .
H15 H 0.849673 0.588842 0.962840 0.029 Uiso 1 1 calc R
C16 C 0.75845(14) 0.50660(4) 0.92858(10) 0.0173(3) Uani 1 1 d .
C17 C 0.71711(15) 0.49171(4) 1.00636(11) 0.0222(3) Uani 1 1 d .
H17 H 0.647764 0.502257 1.031315 0.027 Uiso 1 1 calc R
C18 C 0.77548(16) 0.46178(5) 1.04791(12) 0.0290(4) Uani 1 1 d .
H18 H 0.745701 0.451847 1.100779 0.035 Uiso 1 1 calc R
C19 C 0.87700(17) 0.44625(5) 1.01278(13) 0.0340(4) Uani 1 1 d .
H19 H 0.916393 0.425505 1.040818 0.041 Uiso 1 1 calc R
C20 C 0.92085(18) 0.46117(5) 0.93640(13) 0.0342(4) Uani 1 1 d .
H20 H 0.991225 0.450812 0.912342 0.041 Uiso 1 1 calc R
C21 C 0.86232(15) 0.49117(5) 0.89505(11) 0.0242(4) Uani 1 1 d .
H21 H 0.893526 0.501350 0.843021 0.029 Uiso 1 1 calc R
C22 C 0.35545(19) 0.43195(4) 0.71026(13) 0.0315(4) Uani 1 1 d .
H22A H 0.338710 0.439773 0.646199 0.047 Uiso 1 1 calc GR
H22B H 0.308685 0.409801 0.718313 0.047 Uiso 1 1 calc GR
H22C H 0.446306 0.427604 0.726144 0.047 Uiso 1 1 calc GR
C23 C 0.17020(16) 0.46674(5) 0.75361(14) 0.0320(4) Uani 1 1 d .
H23A H 0.144941 0.485856 0.793271 0.048 Uiso 1 1 calc GR
H23B H 0.126419 0.444519 0.766042 0.048 Uiso 1 1 calc GR
H23C H 0.147583 0.473516 0.689177 0.048 Uiso 1 1 calc GR
C24 C 0.32446(15) 0.56271(4) 0.52693(10) 0.0187(3) Uani 1 1 d .
C25 C 0.40648(16) 0.54361(4) 0.47824(11) 0.0236(3) Uani 1 1 d .
H25 H 0.492828 0.541171 0.503010 0.028 Uiso 1 1 calc R
C26 C 0.36438(19) 0.52815(5) 0.39464(12) 0.0325(4) Uani 1 1 d .
H26 H 0.421476 0.515048 0.362582 0.039 Uiso 1 1 calc R
C27 C 0.2398(2) 0.53170(6) 0.35767(14) 0.0447(5) Uani 1 1 d .
H27 H 0.211242 0.521596 0.299391 0.054 Uiso 1 1 calc R
C28 C 0.1566(2) 0.54998(6) 0.40547(15) 0.0503(6) Uani 1 1 d .
H28 H 0.070174 0.552060 0.380533 0.060 Uiso 1 1 calc R
C29 C 0.19870(17) 0.56545(5) 0.49039(13) 0.0331(4) Uani 1 1 d .
H29 H 0.140774 0.577894 0.523159 0.040 Uiso 1 1 calc R
C30 C 0.29051(15) 0.60774(4) 0.65205(10) 0.0193(3) Uani 1 1 d .
C31 C 0.2719(2) 0.63996(5) 0.60600(13) 0.0450(6) Uani 1 1 d .
H31 H 0.319510 0.645199 0.557083 0.054 Uiso 1 1 calc R
C32 C 0.1850(3) 0.66474(6) 0.62999(15) 0.0522(6) Uani 1 1 d .
H32 H 0.171837 0.686399 0.596189 0.063 Uiso 1 1 calc R
C33 C 0.11793(19) 0.65831(5) 0.70203(14) 0.0366(4) Uani 1 1 d .
H33 H 0.057844 0.675231 0.718140 0.044 Uiso 1 1 calc R
C34 C 0.1388(2) 0.62726(5) 0.75013(16) 0.0435(5) Uani 1 1 d .
H34 H 0.093843 0.622688 0.800833 0.052 Uiso 1 1 calc R
C35 C 0.22541(18) 0.60211(5) 0.72590(14) 0.0346(4) Uani 1 1 d .
H35 H 0.239655 0.580765 0.760903 0.042 Uiso 1 1 calc R
C36 C 0.73298(14) 0.66913(4) 0.65783(10) 0.0172(3) Uani 1 1 d .
C37 C 0.76462(15) 0.67663(4) 0.57086(10) 0.0185(3) Uani 1 1 d .
C38 C 0.83681(15) 0.70712(4) 0.56159(11) 0.0208(3) Uani 1 1 d .
H38 H 0.860923 0.712727 0.503113 0.025 Uiso 1 1 calc R
C39 C 0.87484(15) 0.72968(4) 0.63526(11) 0.0210(3) Uani 1 1 d .
C40 C 0.83959(15) 0.72100(4) 0.72083(11) 0.0205(3) Uani 1 1 d .
H40 H 0.865057 0.736255 0.771558 0.025 Uiso 1 1 calc R
C41 C 0.76809(14) 0.69060(4) 0.73422(10) 0.0180(3) Uani 1 1 d .
C42 C 0.71693(15) 0.65279(4) 0.48949(10) 0.0190(3) Uani 1 1 d .
H42 H 0.717686 0.627750 0.513718 0.023 Uiso 1 1 calc R
C43 C 0.95207(16) 0.76304(4) 0.62066(11) 0.0253(4) Uani 1 1 d .
H43 H 0.975642 0.761856 0.556923 0.030 Uiso 1 1 calc R
C44 C 0.72423(15) 0.68115(4) 0.82644(10) 0.0190(3) Uani 1 1 d .
H44 H 0.720320 0.654402 0.828561 0.023 Uiso 1 1 calc R
C45 C 0.58003(15) 0.66102(4) 0.45277(10) 0.0200(3) Uani 1 1 d .
C46 C 0.50340(16) 0.63324(4) 0.41502(11) 0.0246(4) Uani 1 1 d .
H46 H 0.536024 0.609536 0.416426 0.030 Uiso 1 1 calc R
C47 C 0.38051(17) 0.63953(5) 0.37545(12) 0.0316(4) Uani 1 1 d .
H47 H 0.329915 0.620310 0.349103 0.038 Uiso 1 1 calc R
C48 C 0.33146(18) 0.67390(5) 0.37435(12) 0.0339(4) Uani 1 1 d .
H48 H 0.247398 0.678448 0.346893 0.041 Uiso 1 1 calc R
C49 C 0.40579(18) 0.70148(5) 0.41350(13) 0.0340(4) Uani 1 1 d .
H49 H 0.371985 0.725014 0.413919 0.041 Uiso 1 1 calc R
C50 C 0.52920(17) 0.69519(4) 0.45221(12) 0.0275(4) Uani 1 1 d .
H50 H 0.579413 0.714477 0.478592 0.033 Uiso 1 1 calc R
C51 C 0.80504(15) 0.65296(4) 0.41539(11) 0.0196(3) Uani 1 1 d .
C52 C 0.77001(16) 0.66626(4) 0.32798(11) 0.0213(3) Uani 1 1 d .
H52 H 0.688300 0.676432 0.312854 0.026 Uiso 1 1 calc R
C53 C 0.85282(17) 0.66494(4) 0.26194(11) 0.0260(4) Uani 1 1 d .
H53 H 0.827194 0.674179 0.202233 0.031 Uiso 1 1 calc R
C54 C 0.97114(18) 0.65040(5) 0.28247(13) 0.0336(4) Uani 1 1 d .
H54 H 1.027424 0.649389 0.237205 0.040 Uiso 1 1 calc R
C55 C 1.0078(2) 0.63719(6) 0.36983(15) 0.0451(5) Uani 1 1 d .
H55 H 1.089898 0.627261 0.384902 0.054 Uiso 1 1 calc R
C56 C 0.92502(18) 0.63842(6) 0.43516(13) 0.0364(4) Uani 1 1 d .
H56 H 0.950942 0.629125 0.494770 0.044 Uiso 1 1 calc R
C57 C 0.87418(19) 0.79677(5) 0.62715(15) 0.0371(5) Uani 1 1 d .
H57A H 0.796490 0.795197 0.583864 0.056 Uiso 1 1 calc GR
H57B H 0.923427 0.817640 0.612073 0.056 Uiso 1 1 calc GR
H57C H 0.852315 0.799251 0.689702 0.056 Uiso 1 1 calc GR
C58 C 1.07425(18) 0.76474(5) 0.68615(14) 0.0346(4) Uani 1 1 d .
H58A H 1.054407 0.767328 0.749196 0.052 Uiso 1 1 calc GR
H58B H 1.124478 0.785319 0.670473 0.052 Uiso 1 1 calc GR
H58C H 1.122659 0.742667 0.681018 0.052 Uiso 1 1 calc GR
C59 C 0.81851(15) 0.69243(4) 0.90835(11) 0.0219(3) Uani 1 1 d .
C60 C 0.94196(18) 0.67993(6) 0.91388(13) 0.0379(5) Uani 1 1 d .
H60 H 0.965999 0.665421 0.865824 0.045 Uiso 1 1 calc R
C61 C 1.0309(2) 0.68819(7) 0.98807(14) 0.0497(6) Uani 1 1 d .
H61 H 1.114920 0.679374 0.990380 0.060 Uiso 1 1 calc R
C62 C 0.9976(2) 0.70919(6) 1.05862(13) 0.0416(5) Uani 1 1 d .
H62 H 1.058645 0.715182 1.109163 0.050 Uiso 1 1 calc R
C63 C 0.87574(19) 0.72131(5) 1.05494(12) 0.0342(4) Uani 1 1 d .
H63 H 0.852084 0.735583 1.103559 0.041 Uiso 1 1 calc R
C64 C 0.78628(17) 0.71291(4) 0.98077(11) 0.0270(4) Uani 1 1 d .
H64 H 0.701911 0.721322 0.979653 0.032 Uiso 1 1 calc R
C65 C 0.59062(16) 0.69423(4) 0.83220(11) 0.0217(3) Uani 1 1 d .
C66 C 0.55415(19) 0.72922(5) 0.81145(13) 0.0347(4) Uani 1 1 d .
H66 H 0.612478 0.745361 0.789568 0.042 Uiso 1 1 calc R
C67 C 0.4333(2) 0.74087(6) 0.82234(14) 0.0464(5) Uani 1 1 d .
H67 H 0.409483 0.764943 0.808068 0.056 Uiso 1 1 calc R
C68 C 0.3478(2) 0.71776(7) 0.85368(14) 0.0468(6) Uani 1 1 d .
H68 H 0.265179 0.725821 0.861285 0.056 Uiso 1 1 calc R
C69 C 0.38248(18) 0.68305(6) 0.87389(14) 0.0415(5) Uani 1 1 d .
H69 H 0.323512 0.666993 0.895321 0.050 Uiso 1 1 calc R
C70 C 0.50316(17) 0.67124(5) 0.86321(12) 0.0296(4) Uani 1 1 d .
H70 H 0.526139 0.647098 0.877328 0.036 Uiso 1 1 calc R
O5 O 0.8659(2) 0.53562(5) 0.52272(14) 0.0751(6) Uani 1 1 d D
H5A H 0.792(2) 0.5497(7) 0.542(2) 0.113 Uiso 1 1 d DR
H5B H 0.830(3) 0.5117(5) 0.525(2) 0.113 Uiso 1 1 d DR
O6 O 0.97519(16) 0.55213(5) 0.69098(14) 0.0635(5) Uani 1 1 d D
H6A H 0.938(3) 0.5413(8) 0.6197(14) 0.095 Uiso 1 1 d DR
H6B H 1.050(2) 0.5616(8) 0.6769(19) 0.095 Uiso 1 1 d DR

loop_
_atom_site_aniso_label
_atom_site_aniso_U_11
_atom_site_aniso_U_22
_atom_site_aniso_U_33
_atom_site_aniso_U_23
_atom_site_aniso_U_13
_atom_site_aniso_U_12
P1 0.0167(2) 0.01518(18) 0.0179(2) 0.00148(15) 0.00323(15) -0.00231(15)
O1 0.0187(5) 0.0141(5) 0.0157(5) 0.0006(4) 0.0026(4) -0.0037(4)
O2 0.0181(5) 0.0160(5) 0.0192(5) 0.0027(4) 0.0026(4) -0.0036(4)
O3 0.0175(6) 0.0243(6) 0.0286(6) 0.0009(5) 0.0007(5) -0.0009(5)
O4 0.0246(6) 0.0207(5) 0.0210(6) -0.0014(4) 0.0071(5) -0.0023(4)
C1 0.0163(7) 0.0128(7) 0.0151(7) -0.0011(5) 0.0053(6) -0.0021(6)
C2 0.0148(7) 0.0172(7) 0.0127(7) -0.0020(6) 0.0039(6) 0.0005(6)
C3 0.0183(8) 0.0153(7) 0.0143(7) 0.0007(6) 0.0032(6) 0.0013(6)
C4 0.0173(8) 0.0161(7) 0.0153(7) -0.0015(6) 0.0045(6) -0.0008(6)
C5 0.0145(7) 0.0190(7) 0.0169(7) -0.0013(6) 0.0019(6) -0.0010(6)
C6 0.0158(7) 0.0161(7) 0.0136(7) -0.0005(6) 0.0036(6) 0.0020(6)
C7 0.0149(7) 0.0187(7) 0.0145(7) 0.0020(6) 0.0022(6) -0.0016(6)
C8 0.0230(8) 0.0184(7) 0.0188(8) 0.0022(6) 0.0015(6) -0.0052(6)
C9 0.0155(7) 0.0173(7) 0.0166(7) 0.0015(6) 0.0008(6) -0.0005(6)
C10 0.0210(8) 0.0177(7) 0.0145(7) 0.0015(6) -0.0015(6) 0.0004(6)
C11 0.0225(8) 0.0227(8) 0.0203(8) -0.0001(6) 0.0027(6) 0.0003(6)
C12 0.0313(10) 0.0292(9) 0.0234(9) -0.0004(7) 0.0059(7) 0.0080(7)
C13 0.0427(11) 0.0228(8) 0.0217(9) -0.0043(7) -0.0006(8) 0.0058(8)
C14 0.0356(10) 0.0238(8) 0.0276(9) -0.0049(7) -0.0064(8) -0.0040(7)
C15 0.0229(9) 0.0247(8) 0.0231(8) -0.0017(7) -0.0007(7) -0.0012(7)
C16 0.0154(7) 0.0197(7) 0.0160(7) -0.0012(6) -0.0016(6) -0.0013(6)
C17 0.0195(8) 0.0251(8) 0.0225(8) 0.0032(7) 0.0042(6) 0.0014(6)
C18 0.0264(9) 0.0323(9) 0.0281(9) 0.0117(7) 0.0029(7) 0.0010(7)
C19 0.0298(10) 0.0327(10) 0.0386(11) 0.0124(8) 0.0009(8) 0.0097(8)
C20 0.0273(10) 0.0388(10) 0.0374(11) 0.0044(8) 0.0075(8) 0.0137(8)
C21 0.0224(9) 0.0312(9) 0.0195(8) 0.0021(7) 0.0042(7) 0.0025(7)
C22 0.0424(11) 0.0201(8) 0.0328(10) -0.0050(7) 0.0083(8) -0.0082(8)
C23 0.0223(9) 0.0320(9) 0.0414(11) 0.0064(8) 0.0030(8) -0.0101(7)
C24 0.0219(8) 0.0181(7) 0.0157(7) 0.0026(6) 0.0009(6) -0.0008(6)
C25 0.0248(9) 0.0243(8) 0.0225(8) -0.0007(7) 0.0054(7) -0.0019(7)
C26 0.0430(11) 0.0315(9) 0.0246(9) -0.0058(7) 0.0103(8) -0.0022(8)
C27 0.0572(14) 0.0485(12) 0.0246(10) -0.0142(9) -0.0095(9) -0.0017(10)
C28 0.0373(12) 0.0628(14) 0.0440(13) -0.0172(11) -0.0212(10) 0.0081(10)
C29 0.0262(10) 0.0399(10) 0.0307(10) -0.0093(8) -0.0064(8) 0.0078(8)
C30 0.0196(8) 0.0190(7) 0.0183(8) -0.0015(6) -0.0016(6) 0.0007(6)
C31 0.0769(16) 0.0340(10) 0.0287(10) 0.0118(8) 0.0249(10) 0.0254(10)
C32 0.0873(18) 0.0362(11) 0.0353(11) 0.0100(9) 0.0170(11) 0.0354(12)
C33 0.0337(11) 0.0337(10) 0.0420(11) -0.0079(8) 0.0039(9) 0.0144(8)
C34 0.0442(12) 0.0323(10) 0.0608(14) -0.0005(10) 0.0333(11) 0.0049(9)
C35 0.0389(11) 0.0228(8) 0.0465(11) 0.0065(8) 0.0225(9) 0.0059(8)
C36 0.0187(8) 0.0132(7) 0.0199(8) 0.0023(6) 0.0030(6) -0.0030(6)
C37 0.0206(8) 0.0185(7) 0.0164(7) 0.0009(6) 0.0022(6) -0.0002(6)
C38 0.0242(8) 0.0220(8) 0.0166(8) 0.0032(6) 0.0036(6) -0.0046(6)
C39 0.0219(8) 0.0196(7) 0.0214(8) 0.0016(6) 0.0028(6) -0.0045(6)
C40 0.0233(8) 0.0197(7) 0.0183(8) -0.0022(6) 0.0023(6) -0.0041(6)
C41 0.0194(8) 0.0184(7) 0.0167(7) 0.0012(6) 0.0036(6) -0.0004(6)
C42 0.0240(8) 0.0166(7) 0.0163(7) 0.0013(6) 0.0024(6) -0.0024(6)
C43 0.0307(9) 0.0239(8) 0.0217(8) 0.0001(7) 0.0047(7) -0.0107(7)
C44 0.0235(8) 0.0173(7) 0.0169(7) 0.0007(6) 0.0048(6) -0.0024(6)
C45 0.0248(8) 0.0220(8) 0.0140(7) 0.0014(6) 0.0059(6) -0.0015(6)
C46 0.0260(9) 0.0245(8) 0.0243(8) -0.0027(7) 0.0067(7) -0.0022(7)
C47 0.0261(9) 0.0407(10) 0.0280(9) -0.0034(8) 0.0035(7) -0.0067(8)
C48 0.0260(10) 0.0489(11) 0.0268(9) 0.0074(8) 0.0030(7) 0.0046(8)
C49 0.0385(11) 0.0329(10) 0.0310(10) 0.0060(8) 0.0053(8) 0.0119(8)
C50 0.0346(10) 0.0221(8) 0.0253(9) 0.0003(7) 0.0018(7) 0.0003(7)
C51 0.0244(8) 0.0159(7) 0.0189(8) -0.0016(6) 0.0039(6) -0.0027(6)
C52 0.0242(8) 0.0217(8) 0.0180(8) -0.0006(6) 0.0025(6) -0.0020(6)
C53 0.0343(10) 0.0271(8) 0.0172(8) -0.0007(7) 0.0063(7) -0.0048(7)
C54 0.0350(11) 0.0372(10) 0.0319(10) 0.0010(8) 0.0164(8) 0.0002(8)
C55 0.0306(11) 0.0625(14) 0.0447(12) 0.0182(11) 0.0143(9) 0.0172(10)
C56 0.0319(10) 0.0507(12) 0.0272(10) 0.0157(9) 0.0060(8) 0.0109(9)
C57 0.0375(11) 0.0238(9) 0.0497(12) 0.0075(8) 0.0049(9) -0.0069(8)
C58 0.0314(10) 0.0322(10) 0.0398(11) 0.0002(8) 0.0024(8) -0.0123(8)
C59 0.0256(9) 0.0241(8) 0.0167(8) 0.0035(6) 0.0057(6) -0.0040(7)
C60 0.0281(10) 0.0638(13) 0.0221(9) -0.0061(9) 0.0044(8) 0.0053(9)
C61 0.0264(11) 0.0941(18) 0.0281(10) -0.0026(11) 0.0024(8) 0.0030(11)
C62 0.0374(12) 0.0650(14) 0.0211(9) 0.0016(9) -0.0018(8) -0.0155(10)
C63 0.0454(12) 0.0358(10) 0.0214(9) -0.0044(7) 0.0043(8) -0.0082(9)
C64 0.0326(10) 0.0260(8) 0.0228(8) -0.0012(7) 0.0049(7) -0.0019(7)
C65 0.0243(9) 0.0255(8) 0.0154(8) -0.0007(6) 0.0031(6) 0.0008(7)
C66 0.0400(11) 0.0321(9) 0.0336(10) 0.0097(8) 0.0109(8) 0.0092(8)
C67 0.0516(14) 0.0502(12) 0.0382(12) 0.0104(10) 0.0094(10) 0.0275(11)
C68 0.0284(11) 0.0804(17) 0.0317(11) -0.0017(11) 0.0041(8) 0.0181(11)
C69 0.0254(10) 0.0594(13) 0.0408(12) -0.0038(10) 0.0080(9) -0.0043(9)
C70 0.0256(9) 0.0354(10) 0.0284(9) -0.0023(8) 0.0054(7) -0.0039(7)
O5 0.0874(15) 0.0695(12) 0.0726(13) -0.0027(11) 0.0269(11) 0.0170(11)
O6 0.0366(9) 0.0660(11) 0.0892(14) 0.0007(10) 0.0131(9) 0.0199(8)

loop_
_atom_type_symbol
_atom_type_description
_atom_type_scat_dispersion_real
_atom_type_scat_dispersion_imag
_atom_type_scat_source
C C 0.0033 0.0016 'International Tables Vol C Tables 4.2.6.8 and 6.1.1.4'
H H 0.0000 0.0000 'International Tables Vol C Tables 4.2.6.8 and 6.1.1.4'
O O 0.0106 0.0060 'International Tables Vol C Tables 4.2.6.8 and 6.1.1.4'
P P 0.1023 0.0942 'International Tables Vol C Tables 4.2.6.8 and 6.1.1.4'

loop_
_geom_angle_atom_site_label_1
_geom_angle_atom_site_label_2
_geom_angle_atom_site_label_3
_geom_angle
O2 P1 O1 97.25(6)
O3 P1 O1 107.33(6)
O3 P1 O2 105.57(6)
O4 P1 O1 113.70(6)
O4 P1 O2 116.01(6)
O4 P1 O3 115.16(7)
C1 O1 P1 124.81(9)
C36 O2 P1 126.11(9)
P1 O3 H3 109.5
C2 C1 O1 117.59(12)
C6 C1 O1 118.82(12)
C6 C1 C2 123.38(13)
C1 C2 C7 118.50(13)
C3 C2 C1 117.33(13)
C3 C2 C7 124.10(13)
C2 C3 H3A 119.1
C2 C3 C4 121.80(13)
C4 C3 H3A 119.1
C3 C4 C8 119.94(13)
C5 C4 C3 118.32(13)
C5 C4 C8 121.69(13)
C4 C5 H5 119.0
C4 C5 C6 122.02(14)
C6 C5 H5 119.0
C1 C6 C5 117.07(13)
C1 C6 C9 121.69(13)
C5 C6 C9 121.22(13)
C2 C7 H7 106.3
C2 C7 C10 111.24(12)
C10 C7 H7 106.3
C16 C7 C2 114.11(12)
C16 C7 H7 106.3
C16 C7 C10 111.95(12)
C4 C8 H8 107.5
C4 C8 C22 109.80(13)
C4 C8 C23 113.61(13)
C22 C8 H8 107.5
C23 C8 H8 107.5
C23 C8 C22 110.64(14)
C6 C9 H9 106.3
C6 C9 C24 110.92(12)
C6 C9 C30 112.95(12)
C24 C9 H9 106.3
C30 C9 H9 106.3
C30 C9 C24 113.41(12)
C11 C10 C7 122.33(14)
C11 C10 C15 118.32(14)
C15 C10 C7 119.35(14)
C10 C11 H11 119.7
C10 C11 C12 120.64(15)
C12 C11 H11 119.7
C11 C12 H12 119.8
C13 C12 C11 120.33(17)
C13 C12 H12 119.8
C12 C13 H13 120.2
C12 C13 C14 119.53(16)
C14 C13 H13 120.2
C13 C14 H14 119.9
C15 C14 C13 120.21(16)
C15 C14 H14 119.9
C10 C15 H15 119.5
C14 C15 C10 120.98(16)
C14 C15 H15 119.5
C17 C16 C7 121.84(14)
C17 C16 C21 118.23(14)
C21 C16 C7 119.92(14)
C16 C17 H17 119.5
C18 C17 C16 120.96(15)
C18 C17 H17 119.5
C17 C18 H18 119.9
C19 C18 C17 120.22(16)
C19 C18 H18 119.9
C18 C19 H19 120.2
C18 C19 C20 119.51(16)
C20 C19 H19 120.2
C19 C20 H20 119.9
C21 C20 C19 120.11(17)
C21 C20 H20 119.9
C16 C21 H21 119.5
C20 C21 C16 120.94(16)
C20 C21 H21 119.5
C8 C22 H22A 109.5
C8 C22 H22B 109.5
C8 C22 H22C 109.5
H22A C22 H22B 109.5
H22A C22 H22C 109.5
H22B C22 H22C 109.5
C8 C23 H23A 109.5
C8 C23 H23B 109.5
C8 C23 H23C 109.5
H23A C23 H23B 109.5
H23A C23 H23C 109.5
H23B C23 H23C 109.5
C25 C24 C9 118.25(14)
C29 C24 C9 123.20(14)
C29 C24 C25 118.55(15)
C24 C25 H25 119.5
C26 C25 C24 121.08(16)
C26 C25 H25 119.5
C25 C26 H26 120.0
C27 C26 C25 120.05(17)
C27 C26 H26 120.0
C26 C27 H27 120.1
C26 C27 C28 119.78(17)
C28 C27 H27 120.1
C27 C28 H28 119.9
C27 C28 C29 120.29(19)
C29 C28 H28 119.9
C24 C29 C28 120.21(18)
C24 C29 H29 119.9
C28 C29 H29 119.9
C31 C30 C9 118.93(15)
C35 C30 C9 123.43(14)
C35 C30 C31 117.62(16)
C30 C31 H31 119.5
C30 C31 C32 121.09(18)
C32 C31 H31 119.5
C31 C32 H32 119.7
C33 C32 C31 120.61(18)
C33 C32 H32 119.7
C32 C33 H33 120.6
C34 C33 C32 118.87(17)
C34 C33 H33 120.6
C33 C34 H34 119.6
C33 C34 C35 120.79(19)
C35 C34 H34 119.6
C30 C35 C34 120.92(17)
C30 C35 H35 119.5
C34 C35 H35 119.5
C37 C36 O2 118.42(13)
C37 C36 C41 123.60(13)
C41 C36 O2 117.79(13)
C36 C37 C38 117.12(14)
C36 C37 C42 120.48(13)
C38 C37 C42 122.36(13)
C37 C38 H38 119.0
C37 C38 C39 122.05(14)
C39 C38 H38 119.0
C38 C39 C40 118.38(14)
C38 C39 C43 119.72(14)
C40 C39 C43 121.90(14)
C39 C40 H40 119.0
C39 C40 C41 122.00(14)
C41 C40 H40 119.0
C36 C41 C40 116.84(14)
C36 C41 C44 120.03(13)
C40 C41 C44 123.09(13)
C37 C42 H42 106.2
C45 C42 C37 111.73(13)
C45 C42 H42 106.2
C45 C42 C51 113.24(13)
C51 C42 C37 112.51(13)
C51 C42 H42 106.2
C39 C43 H43 107.4
C57 C43 C39 111.15(14)
C57 C43 H43 107.4
C57 C43 C58 110.93(15)
C58 C43 C39 112.32(14)
C58 C43 H43 107.4
C41 C44 H44 106.1
C59 C44 C41 113.00(13)
C59 C44 H44 106.1
C65 C44 C41 111.60(13)
C65 C44 H44 106.1
C65 C44 C59 113.34(13)
C46 C45 C42 118.61(14)
C50 C45 C42 123.00(14)
C50 C45 C46 118.35(15)
C45 C46 H46 119.4
C47 C46 C45 121.17(16)
C47 C46 H46 119.4
C46 C47 H47 120.1
C46 C47 C48 119.84(17)
C48 C47 H47 120.1
C47 C48 H48 120.3
C49 C48 C47 119.39(17)
C49 C48 H48 120.3
C48 C49 H49 119.7
C48 C49 C50 120.68(17)
C50 C49 H49 119.7
C45 C50 H50 119.7
C49 C50 C45 120.55(16)
C49 C50 H50 119.7
C52 C51 C42 123.08(14)
C52 C51 C56 118.01(15)
C56 C51 C42 118.89(14)
C51 C52 H52 119.6
C51 C52 C53 120.89(16)
C53 C52 H52 119.6
C52 C53 H53 119.8
C54 C53 C52 120.42(16)
C54 C53 H53 119.8
C53 C54 H54 120.3
C53 C54 C55 119.33(17)
C55 C54 H54 120.3
C54 C55 H55 120.0
C56 C55 C54 120.07(18)
C56 C55 H55 120.0
C51 C56 H56 119.4
C55 C56 C51 121.27(17)
C55 C56 H56 119.4
C43 C57 H57A 109.5
C43 C57 H57B 109.5
C43 C57 H57C 109.5
H57A C57 H57B 109.5
H57A C57 H57C 109.5
H57B C57 H57C 109.5
C43 C58 H58A 109.5
C43 C58 H58B 109.5
C43 C58 H58C 109.5
H58A C58 H58B 109.5
H58A C58 H58C 109.5
H58B C58 H58C 109.5
C60 C59 C44 118.57(15)
C64 C59 C44 123.69(15)
C64 C59 C60 117.64(16)
C59 C60 H60 119.3
C61 C60 C59 121.36(18)
C61 C60 H60 119.3
C60 C61 H61 119.9
C62 C61 C60 120.1(2)
C62 C61 H61 119.9
C61 C62 H62 120.4
C63 C62 C61 119.29(18)
C63 C62 H62 120.4
C62 C63 H63 119.7
C62 C63 C64 120.65(18)
C64 C63 H63 119.7
C59 C64 C63 120.92(17)
C59 C64 H64 119.5
C63 C64 H64 119.5
C66 C65 C44 122.03(15)
C70 C65 C44 119.55(15)
C70 C65 C66 118.36(16)
C65 C66 H66 119.7
C65 C66 C67 120.61(19)
C67 C66 H66 119.7
C66 C67 H67 119.8
C68 C67 C66 120.30(19)
C68 C67 H67 119.8
C67 C68 H68 120.2
C69 C68 C67 119.64(19)
C69 C68 H68 120.2
C68 C69 H69 119.8
C68 C69 C70 120.3(2)
C70 C69 H69 119.8
C65 C70 C69 120.76(18)
C65 C70 H70 119.6
C69 C70 H70 119.6
H5A O5 H5B 98.3(19)
H6A O6 H6B 97.9(17)

loop_
_geom_bond_atom_site_label_1
_geom_bond_atom_site_label_2
_geom_bond_distance
P1 O1 1.5775(11)
P1 O2 1.5734(11)
P1 O3 1.5483(11)
P1 O4 1.4665(11)
O1 C1 1.4077(17)
O2 C36 1.4127(17)
O3 H3 0.8400
C1 C2 1.393(2)
C1 C6 1.387(2)
C2 C3 1.392(2)
C2 C7 1.527(2)
C3 H3A 0.9500
C3 C4 1.397(2)
C4 C5 1.390(2)
C4 C8 1.521(2)
C5 H5 0.9500
C5 C6 1.399(2)
C6 C9 1.520(2)
C7 H7 1.0000
C7 C10 1.528(2)
C7 C16 1.522(2)
C8 H8 1.0000
C8 C22 1.527(2)
C8 C23 1.525(2)
C9 H9 1.0000
C9 C24 1.528(2)
C9 C30 1.522(2)
C10 C11 1.390(2)
C10 C15 1.392(2)
C11 H11 0.9500
C11 C12 1.391(2)
C12 H12 0.9500
C12 C13 1.379(3)
C13 H13 0.9500
C13 C14 1.384(3)
C14 H14 0.9500
C14 C15 1.383(2)
C15 H15 0.9500
C16 C17 1.390(2)
C16 C21 1.391(2)
C17 H17 0.9500
C17 C18 1.383(2)
C18 H18 0.9500
C18 C19 1.382(3)
C19 H19 0.9500
C19 C20 1.385(3)
C20 H20 0.9500
C20 C21 1.384(2)
C21 H21 0.9500
C22 H22A 0.9800
C22 H22B 0.9800
C22 H22C 0.9800
C23 H23A 0.9800
C23 H23B 0.9800
C23 H23C 0.9800
C24 C25 1.393(2)
C24 C29 1.383(2)
C25 H25 0.9500
C25 C26 1.380(2)
C26 H26 0.9500
C26 C27 1.375(3)
C27 H27 0.9500
C27 C28 1.378(3)
C28 H28 0.9500
C28 C29 1.396(3)
C29 H29 0.9500
C30 C31 1.382(2)
C30 C35 1.375(2)
C31 H31 0.9500
C31 C32 1.385(3)
C32 H32 0.9500
C32 C33 1.370(3)
C33 H33 0.9500
C33 C34 1.361(3)
C34 H34 0.9500
C34 C35 1.393(3)
C35 H35 0.9500
C36 C37 1.390(2)
C36 C41 1.391(2)
C37 C38 1.390(2)
C37 C42 1.525(2)
C38 H38 0.9500
C38 C39 1.391(2)
C39 C40 1.394(2)
C39 C43 1.523(2)
C40 H40 0.9500
C40 C41 1.394(2)
C41 C44 1.528(2)
C42 H42 1.0000
C42 C45 1.521(2)
C42 C51 1.523(2)
C43 H43 1.0000
C43 C57 1.517(3)
C43 C58 1.519(2)
C44 H44 1.0000
C44 C59 1.527(2)
C44 C65 1.517(2)
C45 C46 1.391(2)
C45 C50 1.386(2)
C46 H46 0.9500
C46 C47 1.384(2)
C47 H47 0.9500
C47 C48 1.385(3)
C48 H48 0.9500
C48 C49 1.380(3)
C49 H49 0.9500
C49 C50 1.385(3)
C50 H50 0.9500
C51 C52 1.383(2)
C51 C56 1.385(2)
C52 H52 0.9500
C52 C53 1.391(2)
C53 H53 0.9500
C53 C54 1.371(3)
C54 H54 0.9500
C54 C55 1.384(3)
C55 H55 0.9500
C55 C56 1.383(3)
C56 H56 0.9500
C57 H57A 0.9800
C57 H57B 0.9800
C57 H57C 0.9800
C58 H58A 0.9800
C58 H58B 0.9800
C58 H58C 0.9800
C59 C60 1.388(3)
C59 C64 1.388(2)
C60 H60 0.9500
C60 C61 1.386(3)
C61 H61 0.9500
C61 C62 1.381(3)
C62 H62 0.9500
C62 C63 1.369(3)
C63 H63 0.9500
C63 C64 1.390(2)
C64 H64 0.9500
C65 C66 1.386(2)
C65 C70 1.385(2)
C66 H66 0.9500
C66 C67 1.387(3)
C67 H67 0.9500
C67 C68 1.375(3)
C68 H68 0.9500
C68 C69 1.370(3)
C69 H69 0.9500
C69 C70 1.386(3)
C70 H70 0.9500
O5 H5A 1.013(17)
O5 H5B 0.975(17)
O6 H6A 1.145(17)
O6 H6B 0.922(17)

loop_
_geom_hbond_atom_site_label_D
_geom_hbond_atom_site_label_H
_geom_hbond_atom_site_label_A
_geom_hbond_distance_DH
_geom_hbond_distance_HA
_geom_hbond_distance_DA
_geom_hbond_angle_DHA
O3 H3 O6 0.84 1.76 2.599(2) 177.5
O5 H5A O4 1.013(17) 1.816(19) 2.808(2) 165(3)
O6 H6A O5 1.145(17) 1.547(18) 2.668(3) 165(3)
